data_7234375
loop_
_publ_author_name
'Wei-Hua Ning'
'Lu Zhai'
'Jian-Lan Liu'
'Xiao-Ming Ren'
'Katsuya Ichihashi'
'Sadafumi Nishihara'
'Katsuya Inoue'

_publ_section_title
;
 Multiple structural transformations coupled with switchable magnetic and
 dielectric responses in an amphidynamic crystal of
 4'-tert-butylbenzylpyridinium bis(maleonitriledithiolate)nickelate
;
_journal_name_full 'Journal of Materials Chemistry C'
_journal_page_first 7906
_journal_page_last 7915
_journal_paper_doi 10.1039/C5TC00676G
_journal_volume 3
_journal_year 2015
_chemical_formula_sum 'C24 H20 N5 Ni S4'
_chemical_formula_weight 565.38
_space_group_IT_number 2
_space_group_name_Hall '-P 1'
_space_group_name_H-M_alt 'P -1'
_symmetry_cell_setting triclinic
_symmetry_space_group_name_H-M 'P -1'
_atom_sites_solution_hydrogens geom
_atom_sites_solution_primary direct
_atom_sites_solution_secondary difmap
_cell_angle_alpha 73.212(9)
_cell_angle_beta 81.693(9)
_cell_angle_gamma 71.004(10)
_cell_formula_units_Z 2
_cell_length_a 9.3555(11)
_cell_length_b 12.1960(12)
_cell_length_c 13.0415(14)
_cell_measurement_temperature 400(2)
_cell_volume 1344.9(3)
_computing_structure_refinement 'SHELXL-97 (Sheldrick, 1997)'
_computing_structure_solution 'SHELXS-97 (Sheldrick, 1990)'
_diffrn_ambient_temperature 400(2)
_diffrn_measured_fraction_theta_full 0.976
_diffrn_measured_fraction_theta_max 0.976
_diffrn_radiation_monochromator graphite
_diffrn_radiation_source 'fine-focus sealed tube'
_diffrn_radiation_type CuK\a
_diffrn_radiation_wavelength 1.54178
_diffrn_reflns_av_R_equivalents 0.0329
_diffrn_reflns_av_sigmaI/netI 0.0490
_diffrn_reflns_limit_h_max 11
_diffrn_reflns_limit_h_min -11
_diffrn_reflns_limit_k_max 14
_diffrn_reflns_limit_k_min -14
_diffrn_reflns_limit_l_max 15
_diffrn_reflns_limit_l_min -15
_diffrn_reflns_number 8818
_diffrn_reflns_theta_full 70.85
_diffrn_reflns_theta_max 70.85
_diffrn_reflns_theta_min 3.55
_exptl_absorpt_coefficient_mu 4.116
_exptl_absorpt_correction_T_max 0.539
_exptl_absorpt_correction_T_min 0.428
_exptl_absorpt_correction_type multi-scan
_exptl_absorpt_process_details 'SADABS; Bruker, 2000'
_exptl_crystal_colour black
_exptl_crystal_density_diffrn 1.396
_exptl_crystal_density_method 'not measured'
_exptl_crystal_description block
_exptl_crystal_F_000 582.0
_exptl_crystal_preparation 'Magnetic properties'
_exptl_crystal_recrystallization_method 'Re-crystallisation from solvent: '
_exptl_crystal_size_max 0.25
_exptl_crystal_size_mid 0.2
_exptl_crystal_size_min 0.15
_refine_diff_density_max 0.339
_refine_diff_density_min -0.743
_refine_diff_density_rms 0.127
_refine_ls_extinction_method none
_refine_ls_goodness_of_fit_ref 1.010
_refine_ls_hydrogen_treatment mixed
_refine_ls_matrix_type full
_refine_ls_number_parameters 343
_refine_ls_number_reflns 5054
_refine_ls_number_restraints 0
_refine_ls_restrained_S_all 1.010
_refine_ls_R_factor_all 0.1089
_refine_ls_R_factor_gt 0.0745
_refine_ls_shift/su_max 0.000
_refine_ls_shift/su_mean 0.000
_refine_ls_structure_factor_coef Fsqd
_refine_ls_weighting_details 'calc w=1/[\s^2^(Fo^2^)+(0.1267P)^2^+0.0000P] where P=(Fo^2^+2Fc^2^)/3'
_refine_ls_weighting_scheme calc
_refine_ls_wR_factor_gt 0.1887
_refine_ls_wR_factor_ref 0.2462
_reflns_number_gt 2830
_reflns_number_total 5054
_reflns_threshold_expression >2sigma(I)
_cod_data_source_file J-Mater-Chem-C-2015-3-7906.cif
_cod_data_source_block 8
_cod_database_code 7234375

loop_
_symmetry_equiv_pos_as_xyz
'x, y, z'
'-x, -y, -z'

loop_
_atom_site_label
_atom_site_type_symbol
_atom_site_fract_x
_atom_site_fract_y
_atom_site_fract_z
_atom_site_U_iso_or_equiv
_atom_site_adp_type
_atom_site_occupancy
_atom_site_symmetry_multiplicity
_atom_site_calc_flag
_atom_site_refinement_flags
_atom_site_disorder_assembly
_atom_site_disorder_group
Ni1 Ni 0.59502(9) 0.04653(6) 0.60814(6) 0.0848(3) Uani 1 1 d . . .
S1 S 0.41315(16) 0.08896(11) 0.72375(11) 0.0960(4) Uani 1 1 d . . .
S2 S 0.71426(18) -0.11274(13) 0.71999(13) 0.1116(5) Uani 1 1 d . . .
S3 S 0.47699(16) 0.20296(12) 0.49256(11) 0.0976(4) Uani 1 1 d . . .
S4 S 0.77783(17) 0.00005(13) 0.49471(12) 0.1051(5) Uani 1 1 d . . .
N1 N 0.2896(8) -0.0224(6) 1.0048(5) 0.148(2) Uani 1 1 d . . .
N2 N 0.6786(10) -0.2950(7) 0.9953(5) 0.196(3) Uani 1 1 d . . .
N3 N 0.5070(8) 0.3678(6) 0.2076(5) 0.149(2) Uani 1 1 d . . .
N4 N 0.9017(8) 0.0837(6) 0.2139(5) 0.147(2) Uani 1 1 d . . .
N5 N 0.2202(6) 0.7455(5) 0.1550(3) 0.1014(13) Uani 1 1 d . . .
C1 C 0.3660(8) -0.0255(6) 0.9299(6) 0.1130(18) Uani 1 1 d . . .
C2 C 0.4664(7) -0.0278(5) 0.8357(4) 0.0975(15) Uani 1 1 d . . .
C3 C 0.5965(8) -0.1167(5) 0.8337(4) 0.1017(16) Uani 1 1 d . . .
C4 C 0.6423(9) -0.2172(6) 0.9254(6) 0.132(2) Uani 1 1 d . . .
C5 C 0.5469(7) 0.2918(6) 0.2823(5) 0.1100(17) Uani 1 1 d . . .
C6 C 0.5912(7) 0.1998(5) 0.3781(4) 0.0943(14) Uani 1 1 d . . .
C7 C 0.7230(7) 0.1101(5) 0.3784(4) 0.0938(14) Uani 1 1 d . . .
C8 C 0.8223(8) 0.0972(6) 0.2860(6) 0.1168(19) Uani 1 1 d . . .
C9 C 0.3020(9) 0.6541(7) 0.1188(6) 0.134(2) Uani 1 1 d . . .
H9 H 0.3979 0.6125 0.1442 0.161 Uiso 1 1 calc R . .
C10 C 0.2529(13) 0.6174(8) 0.0458(7) 0.166(4) Uani 1 1 d . . .
H10 H 0.3124 0.5514 0.0214 0.199 Uiso 1 1 calc R . .
C11 C 0.1138(14) 0.6806(10) 0.0097(6) 0.157(3) Uani 1 1 d . . .
H11 H 0.0760 0.6575 -0.0402 0.189 Uiso 1 1 calc R . .
C12 C 0.0303(9) 0.7754(8) 0.0445(6) 0.142(2) Uani 1 1 d . . .
H12 H -0.0644 0.8197 0.0182 0.171 Uiso 1 1 calc R . .
C13 C 0.0861(8) 0.8069(6) 0.1202(5) 0.1197(19) Uani 1 1 d . . .
H13 H 0.0283 0.8721 0.1464 0.144 Uiso 1 1 calc R . .
C14 C 0.2776(10) 0.7816(7) 0.2365(4) 0.142(3) Uani 1 1 d . . .
H14A H 0.2364 0.8678 0.2261 0.170 Uiso 1 1 calc R . .
H14B H 0.3870 0.7619 0.2272 0.170 Uiso 1 1 calc R . .
C15 C 0.2336(9) 0.7188(6) 0.3491(5) 0.1125(19) Uani 1 1 d . . .
C16 C 0.3215(7) 0.6050(7) 0.3947(5) 0.129(2) Uani 1 1 d . . .
H16 H 0.4073 0.5682 0.3572 0.154 Uiso 1 1 calc R . .
C17 C 0.2812(7) 0.5440(6) 0.4987(5) 0.1163(19) Uani 1 1 d . . .
H17 H 0.3412 0.4668 0.5291 0.140 Uiso 1 1 calc R . .
C18 C 0.1558(6) 0.5961(4) 0.5557(4) 0.0868(13) Uani 1 1 d . A .
C19 C 0.0759(9) 0.7084(5) 0.5081(5) 0.135(3) Uani 1 1 d . . .
H19 H -0.0077 0.7476 0.5459 0.162 Uiso 1 1 calc R . .
C20 C 0.1120(10) 0.7684(6) 0.4056(5) 0.148(3) Uani 1 1 d . . .
H20 H 0.0501 0.8450 0.3753 0.178 Uiso 1 1 calc R . .
C21 C 0.1089(7) 0.5292(5) 0.6676(4) 0.0941(14) Uani 1 1 d . . .
C22 C -0.0645(18) 0.5388(19) 0.6691(12) 0.158(8) Uani 0.66(3) 1 d P A 1
H22A H -0.0743 0.4815 0.6353 0.238 Uiso 0.66(3) 1 calc PR A 1
H22B H -0.1192 0.6183 0.6310 0.238 Uiso 0.66(3) 1 calc PR A 1
H22C H -0.1049 0.5224 0.7420 0.238 Uiso 0.66(3) 1 calc PR A 1
C23 C 0.106(2) 0.6001(15) 0.7478(9) 0.134(6) Uani 0.66(3) 1 d P A 1
H23A H 0.0607 0.5666 0.8153 0.201 Uiso 0.66(3) 1 calc PR A 1
H23B H 0.0483 0.6824 0.7208 0.201 Uiso 0.66(3) 1 calc PR A 1
H23C H 0.2078 0.5959 0.7574 0.201 Uiso 0.66(3) 1 calc PR A 1
C24 C 0.197(3) 0.4053(12) 0.7015(14) 0.226(17) Uani 0.66(3) 1 d P A 1
H24A H 0.1394 0.3625 0.7559 0.339 Uiso 0.66(3) 1 calc PR A 1
H24B H 0.2887 0.3998 0.7298 0.339 Uiso 0.66(3) 1 calc PR A 1
H24C H 0.2205 0.3709 0.6412 0.339 Uiso 0.66(3) 1 calc PR A 1
C22' C 0.249(5) 0.489(5) 0.735(2) 0.22(3) Uani 0.34(3) 1 d P A 2
H22D H 0.2449 0.4214 0.7934 0.328 Uiso 0.34(3) 1 calc PR A 2
H22E H 0.2504 0.5542 0.7618 0.328 Uiso 0.34(3) 1 calc PR A 2
H22F H 0.3395 0.4677 0.6901 0.328 Uiso 0.34(3) 1 calc PR A 2
C23' C 0.076(5) 0.421(3) 0.652(2) 0.165(17) Uani 0.34(3) 1 d P A 2
H23D H 0.1690 0.3668 0.6316 0.248 Uiso 0.34(3) 1 calc PR A 2
H23E H 0.0060 0.4470 0.5971 0.248 Uiso 0.34(3) 1 calc PR A 2
H23F H 0.0340 0.3810 0.7182 0.248 Uiso 0.34(3) 1 calc PR A 2
C24' C -0.019(5) 0.591(3) 0.729(3) 0.21(3) Uani 0.34(3) 1 d P A 2
H24D H -0.0840 0.5414 0.7582 0.308 Uiso 0.34(3) 1 calc PR A 2
H24E H -0.0742 0.6655 0.6837 0.308 Uiso 0.34(3) 1 calc PR A 2
H24F H 0.0182 0.6065 0.7872 0.308 Uiso 0.34(3) 1 calc PR A 2

loop_
_atom_site_aniso_label
_atom_site_aniso_U_11
_atom_site_aniso_U_22
_atom_site_aniso_U_33
_atom_site_aniso_U_23
_atom_site_aniso_U_13
_atom_site_aniso_U_12
Ni1 0.0919(6) 0.0662(5) 0.0937(6) -0.0213(4) -0.0078(4) -0.0184(4)
S1 0.0982(9) 0.0755(7) 0.1002(9) -0.0146(6) -0.0015(7) -0.0160(6)
S2 0.1128(11) 0.0844(9) 0.1136(10) -0.0189(7) -0.0171(8) 0.0009(7)
S3 0.0991(9) 0.0741(7) 0.1044(9) -0.0165(6) -0.0040(7) -0.0123(6)
S4 0.1013(10) 0.0812(8) 0.1136(10) -0.0213(7) 0.0016(7) -0.0086(7)
N1 0.175(6) 0.144(5) 0.123(4) -0.028(4) 0.024(4) -0.065(5)
N2 0.270(9) 0.141(6) 0.145(5) 0.036(5) -0.085(6) -0.052(6)
N3 0.171(6) 0.110(4) 0.130(4) 0.020(3) -0.020(4) -0.032(4)
N4 0.153(5) 0.138(5) 0.135(4) -0.032(4) 0.036(4) -0.043(4)
N5 0.118(4) 0.100(3) 0.082(3) -0.004(2) -0.003(3) -0.047(3)
C1 0.131(5) 0.101(4) 0.109(4) -0.021(3) 0.001(4) -0.046(4)
C2 0.128(4) 0.081(3) 0.093(3) -0.017(3) -0.009(3) -0.048(3)
C3 0.137(5) 0.086(3) 0.087(3) -0.011(3) -0.027(3) -0.041(3)
C4 0.162(6) 0.097(4) 0.123(5) -0.001(4) -0.052(5) -0.027(4)
C5 0.115(4) 0.090(4) 0.121(4) -0.012(3) -0.013(4) -0.036(3)
C6 0.115(4) 0.073(3) 0.099(3) -0.016(2) -0.012(3) -0.037(3)
C7 0.111(4) 0.082(3) 0.093(3) -0.018(2) 0.003(3) -0.043(3)
C8 0.117(5) 0.102(4) 0.121(5) -0.026(4) 0.018(4) -0.032(4)
C9 0.140(6) 0.128(6) 0.109(5) -0.018(4) -0.003(4) -0.018(5)
C10 0.222(10) 0.122(6) 0.125(6) -0.047(5) 0.017(6) -0.012(6)
C11 0.240(12) 0.164(9) 0.091(5) -0.038(5) -0.005(6) -0.087(8)
C12 0.133(6) 0.159(7) 0.123(5) -0.020(5) -0.028(4) -0.033(5)
C13 0.134(6) 0.108(5) 0.115(4) -0.035(4) 0.009(4) -0.034(4)
C14 0.207(8) 0.161(7) 0.095(4) -0.001(4) -0.022(4) -0.127(6)
C15 0.156(6) 0.107(4) 0.092(4) -0.013(3) -0.019(4) -0.068(4)
C16 0.105(4) 0.179(8) 0.095(4) -0.020(4) -0.005(3) -0.048(5)
C17 0.101(4) 0.121(5) 0.104(4) -0.011(3) -0.016(3) -0.014(3)
C18 0.105(4) 0.075(3) 0.086(3) -0.026(2) -0.017(3) -0.024(3)
C19 0.197(7) 0.071(3) 0.099(4) -0.021(3) 0.007(4) 0.001(4)
C20 0.223(9) 0.073(4) 0.111(5) -0.014(3) -0.001(5) -0.006(4)
C21 0.121(4) 0.087(3) 0.080(3) -0.024(2) -0.012(3) -0.035(3)
C22 0.157(12) 0.21(2) 0.131(10) -0.030(10) -0.013(8) -0.101(14)
C23 0.173(16) 0.165(12) 0.093(6) -0.042(7) -0.001(8) -0.085(12)
C24 0.32(3) 0.082(8) 0.131(14) 0.032(8) 0.064(16) 0.050(12)
C22' 0.25(4) 0.31(7) 0.100(18) 0.05(3) -0.10(2) -0.14(5)
C23' 0.27(5) 0.13(2) 0.116(18) 0.020(15) -0.03(2) -0.12(3)
C24' 0.19(4) 0.14(3) 0.18(4) 0.03(2) 0.07(3) -0.01(3)

loop_
_atom_type_symbol
_atom_type_description
_atom_type_scat_dispersion_real
_atom_type_scat_dispersion_imag
_atom_type_scat_source
C C 0.0181 0.0091 'International Tables Vol C Tables 4.2.6.8 and 6.1.1.4'
H H 0.0000 0.0000 'International Tables Vol C Tables 4.2.6.8 and 6.1.1.4'
N N 0.0311 0.0180 'International Tables Vol C Tables 4.2.6.8 and 6.1.1.4'
S S 0.3331 0.5567 'International Tables Vol C Tables 4.2.6.8 and 6.1.1.4'
Ni Ni -3.0029 0.5091 'International Tables Vol C Tables 4.2.6.8 and 6.1.1.4'

loop_
_geom_angle_atom_site_label_1
_geom_angle_atom_site_label_2
_geom_angle_atom_site_label_3
_geom_angle
_geom_angle_site_symmetry_1
_geom_angle_site_symmetry_3
S4 Ni1 S2 86.52(6) . .
S4 Ni1 S1 178.71(6) . .
S2 Ni1 S1 92.30(6) . .
S4 Ni1 S3 92.25(6) . .
S2 Ni1 S3 178.26(6) . .
S1 Ni1 S3 88.92(6) . .
C2 S1 Ni1 103.2(2) . .
C3 S2 Ni1 103.6(2) . .
C6 S3 Ni1 103.8(2) . .
C7 S4 Ni1 103.5(2) . .
C9 N5 C13 120.5(6) . .
C9 N5 C14 120.8(7) . .
C13 N5 C14 118.7(6) . .
N1 C1 C2 178.2(7) . .
C3 C2 C1 122.2(5) . .
C3 C2 S1 120.7(5) . .
C1 C2 S1 117.1(5) . .
C2 C3 C4 122.0(6) . .
C2 C3 S2 120.2(4) . .
C4 C3 S2 117.8(6) . .
N2 C4 C3 179.4(11) . .
N3 C5 C6 177.5(8) . .
C7 C6 C5 120.2(5) . .
C7 C6 S3 120.2(4) . .
C5 C6 S3 119.6(5) . .
C6 C7 C8 124.2(5) . .
C6 C7 S4 120.2(4) . .
C8 C7 S4 115.6(5) . .
N4 C8 C7 178.2(7) . .
N5 C9 C10 122.5(8) . .
C11 C10 C9 117.2(8) . .
C12 C11 C10 120.9(8) . .
C11 C12 C13 119.0(8) . .
N5 C13 C12 119.9(7) . .
N5 C14 C15 111.2(4) . .
C20 C15 C16 118.2(6) . .
C20 C15 C14 123.0(7) . .
C16 C15 C14 118.8(7) . .
C15 C16 C17 119.8(7) . .
C18 C17 C16 121.4(6) . .
C19 C18 C17 116.3(6) . .
C19 C18 C21 122.0(5) . .
C17 C18 C21 121.7(5) . .
C18 C19 C20 123.0(6) . .
C15 C20 C19 121.3(7) . .
C24 C21 C24' 125.3(13) . .
C24 C21 C23' 52.5(13) . .
C24' C21 C23' 109(2) . .
C24 C21 C23 112.7(11) . .
C24' C21 C23 50(2) . .
C23' C21 C23 145.4(12) . .
C24 C21 C18 114.7(7) . .
C24' C21 C18 120.0(11) . .
C23' C21 C18 105.6(11) . .
C23 C21 C18 108.9(6) . .
C24 C21 C22' 58.4(16) . .
C24' C21 C22' 106(2) . .
C23' C21 C22' 111(2) . .
C23 C21 C22' 62.3(19) . .
C18 C21 C22' 105.3(13) . .
C24 C21 C22 109.7(12) . .
C24' C21 C22 52(2) . .
C23' C21 C22 64.1(16) . .
C23 C21 C22 101.9(9) . .
C18 C21 C22 108.2(6) . .
C22' C21 C22 146.2(14) . .

loop_
_geom_bond_atom_site_label_1
_geom_bond_atom_site_label_2
_geom_bond_distance
_geom_bond_site_symmetry_2
Ni1 S4 2.1346(16) .
Ni1 S2 2.1374(16) .
Ni1 S1 2.1383(15) .
Ni1 S3 2.1400(15) .
S1 C2 1.719(5) .
S2 C3 1.714(6) .
S3 C6 1.708(6) .
S4 C7 1.722(5) .
N1 C1 1.126(8) .
N2 C4 1.108(8) .
N3 C5 1.143(7) .
N4 C8 1.127(8) .
N5 C9 1.301(8) .
N5 C13 1.303(8) .
N5 C14 1.483(7) .
C1 C2 1.436(9) .
C2 C3 1.344(8) .
C3 C4 1.440(8) .
C5 C6 1.424(8) .
C6 C7 1.356(8) .
C7 C8 1.425(8) .
C9 C10 1.351(11) .
C10 C11 1.350(12) .
C11 C12 1.329(11) .
C12 C13 1.376(9) .
C14 C15 1.515(7) .
C15 C20 1.330(10) .
C15 C16 1.370(9) .
C16 C17 1.409(8) .
C17 C18 1.367(8) .
C18 C19 1.340(7) .
C18 C21 1.533(7) .
C19 C20 1.380(9) .
C21 C24 1.436(12) .
C21 C24' 1.46(3) .
C21 C23' 1.52(2) .
C21 C23 1.530(12) .
C21 C22' 1.55(3) .
C21 C22 1.585(14) .
